data_2003242
loop_
_publ_author_name
'Capron, M. A.'
'An, J.'
'Swenson, D. C.'
'Wiemer, D. F.'

_publ_section_title
;Cyclic (1<i>R</i>,3<i>R</i>)-1,3-Dimethyltrimethylene
 [(5<i>R</i>)-2-Hydroxy-5-methyl-5-(2-methyl-1,3-dioxolan-2-yl)-1-cyclohexen-1-yl]phosphonate,
 a Stable Enol
;
_journal_issue 3
_journal_name_full 'Acta Crystallographica Section C'
_journal_page_first 479
_journal_page_last 482
_journal_paper_doi 10.1107/S0108270194010164
_journal_volume 51
_journal_year 1995
_chemical_formula_moiety 'C16 H27 O6 P1'
_chemical_formula_sum 'C16 H27 O6 P'
_chemical_formula_weight 346.36
_space_group_crystal_system orthorhombic
_space_group_IT_number 19
_space_group_name_Hall 'P 2ac 2ab'
_space_group_name_H-M_alt 'P 21 21 21'
_atom_type_scat_source 'Cromer & Waber (1974)'
_cell_angle_alpha 90
_cell_angle_beta 90
_cell_angle_gamma 90
_cell_formula_units_Z 4
_cell_length_a 10.677(7)
_cell_length_b 16.763(8)
_cell_length_c 10.015(5)
_cell_measurement_reflns_used 25
_cell_measurement_temperature 295
_cell_measurement_theta_max 30
_cell_measurement_theta_min 20
_cell_volume 1792.5(17)
_computing_cell_refinement 'CAD-4 Software'
_computing_data_collection 'CAD-4 Software (Enraf-Nonius, 1989)'
_computing_data_reduction 'MolEN (Fair, 1990)'
_computing_molecular_graphics MolEN
_computing_publication_material MolEN
_computing_structure_refinement MolEN
_computing_structure_solution MolEN
_diffrn_measurement_device 'Enraf-Nonius CAD4'
_diffrn_measurement_method \q-2\q
_diffrn_radiation_type MoK\a
_diffrn_radiation_wavelength 0.71073
_diffrn_reflns_av_R_equivalents 0.034
_diffrn_reflns_limit_h_max 8
_diffrn_reflns_limit_h_min -12
_diffrn_reflns_limit_k_max 19
_diffrn_reflns_limit_k_min -19
_diffrn_reflns_limit_l_max 1
_diffrn_reflns_limit_l_min -11
_diffrn_reflns_number 4495
_diffrn_reflns_theta_max 25
_diffrn_standards_decay_% <0.3
_diffrn_standards_interval_count
;
500 reflections (for orientation) and every 240 min
(for intensity)
;
_diffrn_standards_number 4
_exptl_absorpt_coefficient_mu 0.17
_exptl_absorpt_correction_T_max 0.998
_exptl_absorpt_correction_T_min 0.897
_exptl_absorpt_correction_type empirical
_exptl_crystal_colour clear
_exptl_crystal_density_diffrn 1.28
_exptl_crystal_description 'irregular platelet'
_exptl_crystal_size_max 0.60
_exptl_crystal_size_mid 0.40
_exptl_crystal_size_min 0.20
_refine_diff_density_max 0.159
_refine_diff_density_min -0.187
_refine_ls_goodness_of_fit_obs 1.09
_refine_ls_number_parameters 212
_refine_ls_number_reflns 1274
_refine_ls_R_factor_obs 0.037
_refine_ls_shift/esd_max 0.02
_refine_ls_structure_factor_coef F
_refine_ls_weighting_details 'w = 1/[\s^2^(F) + (0.06F)^2^]'
_refine_ls_weighting_scheme calc
_refine_ls_wR_factor_obs 0.048
_reflns_number_observed 1274
_reflns_number_total 1804
_reflns_observed_criterion I>2\s
_cod_data_source_file bk1079.cif
_cod_data_source_block capron2
_cod_depositor_comments
;
 Updating space group information and adding the symmetry operation list.

 Antanas Vaitkus,
 2018-06-18

The following automatic conversions were performed:

'_refine_ls_weighting_scheme' value 'calc w = 1/[\s^2^(F) +
(0.06F)^2^]' was changed to 'calc'. New tag
'_refine_ls_weighting_details' was created. The value of the new tag
was set to 'w = 1/[\s^2^(F) + (0.06F)^2^]'.

Automatic conversion script
Id: cif_fix_values 3143 2015-03-26 13:38:13Z robertas 
;
_cod_original_cell_volume 1793(3)
_cod_original_formula_sum 'C16 H27 O6 P1'
_cod_database_code 2003242

loop_
_space_group_symop_id
_space_group_symop_operation_xyz
1 x,y,z
2 -x+1/2,-y,z+1/2
3 x+1/2,-y+1/2,-z
4 -x,y+1/2,-z+1/2

loop_
_atom_site_aniso_label
_atom_site_aniso_U_11
_atom_site_aniso_U_12
_atom_site_aniso_U_13
_atom_site_aniso_U_22
_atom_site_aniso_U_23
_atom_site_aniso_U_33
P(1) 0.0348(4) -0.0009(5) 0.0015(4) 0.0582(5) -0.0136(5) 0.0480(4)
O(1) 0.071(2) 0.011(1) 0.007(2) 0.045(1) 0.007(1) 0.085(2)
O(2) 0.052(1) 0.008(1) 0.009(2) 0.065(1) -0.024(2) 0.086(2)
O(3) 0.049(1) -0.016(1) 0.006(1) 0.090(2) 0.001(1) 0.047(1)
O(4) 0.039(1) -0.004(1) 0.005(1) 0.078(2) -0.024(1) 0.061(2)
O(5) 0.057(1) 0.004(1) -0.015(1) 0.048(1) 0.000(1) 0.053(2)
O(6) 0.059(1) -0.007(1) -0.003(1) 0.039(1) 0.001(1) 0.056(1)
C(1) 0.046(2) 0.008(2) -0.007(2) 0.045(2) 0.001(2) 0.048(2)
C(2) 0.037(2) 0.004(2) -0.001(2) 0.046(2) -0.002(2) 0.043(2)
C(3) 0.038(2) -0.003(2) 0.004(2) 0.045(2) -0.000(2) 0.048(2)
C(4) 0.034(2) -0.006(2) 0.002(2) 0.043(2) 0.006(2) 0.039(2)
C(5) 0.041(2) -0.009(2) 0.002(2) 0.048(2) 0.008(2) 0.055(2)
C(6) 0.057(2) -0.008(2) 0.003(2) 0.045(2) 0.008(2) 0.055(2)
C(7) 0.061(2) 0.001(2) -0.007(2) 0.070(2) 0.002(2) 0.046(2)
C(8) 0.044(2) -0.002(2) 0.006(2) 0.045(2) -0.004(2) 0.043(2)
C(9) 0.053(2) 0.007(2) 0.014(2) 0.062(2) -0.001(2) 0.076(3)
C(21) 0.066(2) -0.002(2) 0.016(2) 0.077(3) 0.004(2) 0.064(3)
C(22) 0.081(3) -0.014(2) 0.028(3) 0.061(2) -0.012(3) 0.123(4)
C(23) 0.051(2) -0.022(2) 0.015(2) 0.084(3) -0.037(2) 0.083(3)
C(24) 0.147(6) -0.019(5) -0.005(5) 0.144(5) 0.079(4) 0.142(5)
C(25) 0.041(2) -0.007(3) 0.019(3) 0.117(3) -0.039(3) 0.119(4)
C(31) 0.153(5) 0.013(3) -0.037(3) 0.049(2) 0.006(2) 0.072(3)
C(32) 0.111(4) -0.015(3) -0.006(4) 0.068(2) 0.035(2) 0.091(3)

loop_
_atom_site_label
_atom_site_fract_x
_atom_site_fract_y
_atom_site_fract_z
_atom_site_U_iso_or_equiv
_atom_site_thermal_displace_type
_atom_site_calc_flag
_atom_site_calc_attached_atom
_atom_site_type_symbol
P(1) 0.40304(8) 0.99431(6) 0.6848(1) 0.0470(2) Uani ? ? P
O(1) 0.5369(3) 1.1316(2) 0.5460(3) 0.0667(9) Uani ? ? O
O(2) 0.3551(3) 1.0766(2) 0.6973(3) 0.0674(8) Uani ? ? O
O(3) 0.4340(2) 0.9525(2) 0.8221(3) 0.0618(8) Uani ? ? O
O(4) 0.3094(2) 0.9365(2) 0.6120(3) 0.0598(8) Uani ? ? O
O(5) 0.8547(2) 0.8475(1) 0.6444(3) 0.0528(8) Uani ? ? O
O(6) 0.7325(3) 0.7666(1) 0.5160(3) 0.0516(6) Uani ? ? O
C(1) 0.5903(3) 1.0585(2) 0.5400(4) 0.0462(9) Uani ? ? C
C(2) 0.5447(3) 0.9907(2) 0.5947(3) 0.0423(9) Uani ? ? C
C(3) 0.6115(3) 0.9114(2) 0.5849(4) 0.0438(9) Uani ? ? C
C(4) 0.7177(3) 0.9085(2) 0.4814(3) 0.0388(9) Uani ? ? C
C(5) 0.7917(3) 0.9871(2) 0.4891(4) 0.0480(9) Uani ? ? C
C(6) 0.7112(4) 1.0599(2) 0.4641(4) 0.052(1) Uani ? ? C
C(7) 0.6609(4) 0.8985(2) 0.3418(4) 0.059(1) Uani ? ? C
C(8) 0.8058(4) 0.8388(2) 0.5126(4) 0.0441(9) Uani ? ? C
C(9) 0.9142(4) 0.8285(3) 0.4161(5) 0.063(1) Uani ? ? C
C(21) 0.3467(4) 0.9047(3) 0.8969(5) 0.068(1) Uani ? ? C
C(22) 0.2709(4) 0.8519(3) 0.8040(6) 0.089(1) Uani ? ? C
C(23) 0.2117(4) 0.8959(3) 0.6891(5) 0.072(1) Uani ? ? C
C(24) 0.4218(7) 0.8590(4) 0.9952(7) 0.144(2) Uani ? ? C
C(25) 0.1109(4) 0.9518(3) 0.7309(6) 0.092(1) Uani ? ? C
C(31) 0.8497(6) 0.7732(3) 0.7101(5) 0.091(1) Uani ? ? C
C(32) 0.7779(6) 0.7204(3) 0.6224(6) 0.090(1) Uani ? ? C
H(O1) 0.474(3) 0.124(2) 0.578(4) 0.07(1) Uiso ? ? H
H(7B) 0.6213 0.8477 0.3355 0.08 Uiso calc C7 H
H(7C) 0.6005 0.9394 0.3266 0.08 Uiso calc C7 H
H(7A) 0.7253 0.9020 0.2764 0.08 Uiso calc C7 H
H(9B) 0.8827 0.8170 0.3293 0.08 Uiso calc C9 H
H(9C) 0.9623 0.8763 0.4133 0.08 Uiso calc C9 H
H(9A) 0.9659 0.7855 0.4452 0.08 Uiso calc C9 H
H(24A) 0.3674 0.8261 1.0470 0.2 Uiso calc C24 H
H(24C) 0.4647 0.8950 1.0524 0.2 Uiso calc C24 H
H(24B) 0.4807 0.8264 0.9493 0.2 Uiso calc C24 H
H(25A) 0.0888 0.9852 0.6579 0.1 Uiso calc C25 H
H(25B) 0.1398 0.9837 0.8034 0.1 Uiso calc C25 H
H(25C) 0.0393 0.9221 0.7583 0.1 Uiso calc C25 H
H(3A) 0.5514 0.8718 0.5618 0.05 Uiso calc C3 H
H(3B) 0.6462 0.8995 0.6702 0.05 Uiso calc C3 H
H(5A) 0.8565 0.9857 0.4238 0.05 Uiso calc C5 H
H(5B) 0.8277 0.9914 0.5757 0.05 Uiso calc C5 H
H(6A) 0.7570 1.1060 0.4900 0.06 Uiso calc C6 H
H(6B) 0.6926 1.0627 0.3712 0.06 Uiso calc C6 H
H(21) 0.2865 0.9364 0.9425 0.09 Uiso calc C21 H
H(22A) 0.2060 0.8273 0.8546 0.1 Uiso calc C22 H
H(22B) 0.3248 0.8119 0.7687 0.1 Uiso calc C22 H
H(23) 0.1711 0.8575 0.6338 0.09 Uiso calc C23 H
H(31A) 0.8092 0.7785 0.7942 0.1 Uiso calc C31 H
H(31B) 0.9321 0.7528 0.7230 0.1 Uiso calc C31 H
H(32A) 0.8303 0.6789 0.5892 0.1 Uiso calc C32 H
H(32B) 0.7097 0.6975 0.6704 0.1 Uiso calc C32 H

loop_
_geom_angle_atom_site_label_1
_geom_angle_atom_site_label_2
_geom_angle_atom_site_label_3
_geom_angle
_geom_angle_publ_flag
O(2) P(1) O(3) 114.4(2) yes
O(2) P(1) O(4) 113.3(2) yes
O(2) P(1) C(2) 111.9(2) yes
O(3) P(1) O(4) 105.3(2) yes
O(3) P(1) C(2) 104.5(2) yes
O(4) P(1) C(2) 106.7(2) yes
P(1) O(3) C(21) 124.4(3) yes
P(1) O(4) C(23) 119.7(3) yes
C(8) O(5) C(31) 109.1(3) yes
C(8) O(6) C(32) 107.1(4) yes
O(1) C(1) C(2) 126.3(4) yes
O(1) C(1) C(6) 111.8(4) yes
C(2) C(1) C(6) 121.9(4) yes
P(1) C(2) C(1) 119.1(3) yes
P(1) C(2) C(3) 118.0(3) yes
C(1) C(2) C(3) 122.9(3) yes
C(2) C(3) C(4) 114.8(3) yes
C(3) C(4) C(5) 108.5(3) yes
C(3) C(4) C(7) 109.1(3) yes
C(3) C(4) C(8) 109.8(3) yes
C(5) C(4) C(7) 110.1(3) yes
C(7) C(4) C(8) 110.2(3) yes
C(4) C(5) C(6) 113.0(3) yes
C(1) C(6) C(5) 113.1(3) yes
O(5) C(8) O(6) 105.3(3) yes
O(5) C(8) C(4) 109.6(3) yes
O(5) C(8) C(9) 108.7(4) yes
O(6) C(8) C(4) 108.1(3) yes
O(6) C(8) C(9) 109.5(3) yes
C(4) C(8) C(9) 115.1(4) yes
O(3) C(21) C(22) 110.6(5) yes
O(3) C(21) C(24) 106.5(5) yes
C(22) C(21) C(24) 113.2(6) yes
C(21) C(22) C(23) 113.9(4) yes
O(4) C(23) C(22) 109.4(4) yes
O(4) C(23) C(25) 111.8(4) yes
C(22) C(23) C(25) 113.4(5) yes
O(5) C(31) C(32) 105.9(4) yes
O(6) C(32) C(31) 107.6(4) yes
C(1) O(1) H(O1) 104(4) yes

loop_
_geom_bond_atom_site_label_1
_geom_bond_atom_site_label_2
_geom_bond_distance
_geom_bond_publ_flag
P(1) O(2) 1.477(3) yes
P(1) O(3) 1.579(3) yes
P(1) O(4) 1.571(3) yes
P(1) C(2) 1.762(4) yes
O(1) C(1) 1.352(5) yes
O(3) C(21) 1.440(6) yes
O(4) C(23) 1.466(6) yes
O(5) C(8) 1.427(5) yes
O(5) C(31) 1.410(6) yes
O(6) C(8) 1.441(5) yes
O(6) C(32) 1.405(7) yes
C(1) C(2) 1.352(5) yes
C(1) C(6) 1.498(6) yes
C(2) C(3) 1.511(6) yes
C(3) C(4) 1.538(5) yes
C(4) C(5) 1.537(5) yes
C(4) C(7) 1.533(6) yes
C(4) C(8) 1.533(5) yes
C(5) C(6) 1.513(6) yes
C(8) C(9) 1.518(6) yes
C(21) C(22) 1.518(8) yes
C(21) C(24) 1.483(9) yes
C(22) C(23) 1.507(9) yes
C(23) C(25) 1.486(7) yes
C(31) C(32) 1.464(8) yes

loop_
_geom_torsion_atom_site_label_1
_geom_torsion_atom_site_label_2
_geom_torsion_atom_site_label_3
_geom_torsion_atom_site_label_4
_geom_torsion
O(2) P(1) O(3) C(21) 91.4(3)
O(4) P(1) O(3) C(21) -33.6(3)
C(2) P(1) O(3) C(21) -145.8(3)
O(2) P(1) O(4) C(23) -86.2(3)
O(3) P(1) O(4) C(23) 39.5(3)
C(2) P(1) O(4) C(23) 150.2(3)
O(2) P(1) C(2) C(1) -4.3(4)
O(2) P(1) C(2) C(3) 174.3(3)
O(3) P(1) C(2) C(1) -128.6(3)
O(3) P(1) C(2) C(3) 49.9(3)
O(4) P(1) C(2) C(1) 120.1(3)
O(4) P(1) C(2) C(3) -61.3(3)
P(1) O(3) C(21) C(22) 40.7(5)
P(1) O(3) C(21) C(24) 164.1(3)
P(1) O(4) C(23) C(22) -53.9(4)
P(1) O(4) C(23) C(25) 72.6(4)
C(31) O(5) C(8) O(6) 19.5(4)
C(31) O(5) C(8) C(4) 135.6(4)
C(31) O(5) C(8) C(9) -97.7(4)
C(8) O(5) C(31) C(32) -8.6(5)
C(32) O(6) C(8) O(5) -23.0(4)
C(32) O(6) C(8) C(4) -140.1(3)
C(32) O(6) C(8) C(9) 93.7(4)
O(1) C(1) C(2) P(1) -0.6(5)
O(1) C(1) C(2) C(3) -179.1(3)
C(6) C(1) C(2) P(1) 179.0(3)
C(6) C(1) C(2) C(3) 0.5(6)
O(1) C(1) C(6) C(5) 163.0(3)
C(2) C(1) C(6) C(5) -16.6(5)
P(1) C(2) C(3) C(4) 167.5(2)
C(1) C(2) C(3) C(4) -14.0(5)
C(2) C(3) C(4) C(5) 41.2(4)
C(2) C(3) C(4) C(7) -78.7(4)
C(2) C(3) C(4) C(8) 160.5(3)
C(3) C(4) C(5) C(6) -58.4(4)
C(7) C(4) C(5) C(6) 60.9(4)
C(8) C(4) C(5) C(6) -178.1(3)
C(3) C(4) C(8) O(5) -57.9(4)
C(3) C(4) C(8) O(6) 56.3(4)
C(3) C(4) C(8) C(9) 179.1(3)
C(5) C(4) C(8) O(5) 60.9(4)
C(5) C(4) C(8) O(6) 175.2(3)
C(5) C(4) C(8) C(9) -62.0(4)
C(7) C(4) C(8) O(5) -178.1(3)
C(7) C(4) C(8) O(6) -63.8(4)
C(7) C(4) C(8) C(9) 59.0(4)
C(4) C(5) C(6) C(1) 46.4(4)
O(3) C(21) C(22) C(23) -50.7(5)
C(24) C(21) C(22) C(23) -170.1(5)
C(21) C(22) C(23) O(4) 57.6(5)
C(21) C(22) C(23) C(25) -68.0(5)
O(5) C(31) C(32) O(6) -5.9(6)
